data_4063048
_journal_name_full Organometallics
_journal_paper_doi 10.1021/om0498504
_journal_year 2004
_chemical_formula_sum 'C14 H19 B7 Br V'
_chemical_formula_weight 393.81
_space_group_IT_number 14
_symmetry_cell_setting monoclinic
_symmetry_space_group_name_Hall '-P 2ybc'
_symmetry_space_group_name_H-M 'P 1 21/c 1'
_cell_angle_alpha 90.00
_cell_angle_beta 91.152(2)
_cell_angle_gamma 90.00
_cell_formula_units_Z 8
_cell_length_a 16.9853(5)
_cell_length_b 23.0474(7)
_cell_length_c 8.5371(2)
_cell_measurement_temperature 293(2)
_cell_volume 3341.3(2)
_diffrn_ambient_temperature 293(2)
_exptl_crystal_density_diffrn 1.566
_refine_ls_R_factor_obs 0.0596
_refine_ls_wR_factor_obs 0.1275
_cod_original_sg_symbol_H-M 'P 21/c'
_cod_database_code 4063048

loop_
_symmetry_equiv_pos_as_xyz
'x, y, z'
'-x, y+1/2, -z+1/2'
'-x, -y, -z'
'x, -y-1/2, z-1/2'

loop_
_atom_site_aniso_label
_atom_site_aniso_U_11
_atom_site_aniso_U_22
_atom_site_aniso_U_33
_atom_site_aniso_U_23
_atom_site_aniso_U_13
_atom_site_aniso_U_12
V1 0.0275(5) 0.0319(5) 0.0303(5) -0.0004(4) 0.0019(4) -0.0008(4)
Br 0.0515(4) 0.0371(3) 0.0368(3) 0.0050(2) 0.0003(3) 0.0028(3)
C2 0.027(3) 0.028(3) 0.037(3) 0.002(2) 0.001(2) -0.003(2)
C3 0.038(3) 0.037(3) 0.039(3) 0.000(2) 0.007(3) 0.007(2)
C4 0.033(3) 0.031(3) 0.034(3) 0.000(2) -0.003(2) -0.006(2)
B5 0.027(3) 0.033(3) 0.035(3) 0.004(3) -0.001(3) -0.001(2)
B6 0.036(3) 0.045(4) 0.030(3) 0.003(3) 0.008(3) 0.003(3)
B7 0.051(4) 0.030(3) 0.026(3) -0.005(2) -0.006(3) 0.006(3)
B8 0.030(3) 0.039(3) 0.039(4) 0.003(3) -0.008(3) -0.001(3)
B9 0.053(4) 0.042(4) 0.029(3) 0.002(3) -0.001(3) 0.006(3)
B10 0.046(4) 0.042(4) 0.037(4) 0.004(3) -0.010(3) -0.001(3)
B11 0.038(4) 0.040(4) 0.032(3) 0.000(3) 0.000(3) -0.001(3)
C12 0.022(2) 0.043(3) 0.032(3) 0.000(2) 0.000(2) -0.004(2)
C13 0.032(3) 0.036(3) 0.046(3) -0.004(3) -0.001(3) -0.005(2)
C14 0.036(3) 0.050(4) 0.051(4) -0.015(3) 0.003(3) 0.000(3)
C15 0.028(3) 0.077(5) 0.038(3) -0.013(3) 0.004(3) -0.003(3)
C16 0.037(3) 0.068(4) 0.044(4) 0.010(3) 0.007(3) -0.003(3)
C17 0.037(3) 0.046(4) 0.043(4) 0.008(3) 0.007(3) 0.003(3)
C18 0.039(3) 0.037(3) 0.045(4) -0.002(3) -0.003(3) -0.015(3)
C19 0.041(3) 0.042(3) 0.048(4) -0.016(3) -0.002(3) -0.008(3)
C20 0.055(4) 0.070(5) 0.030(3) -0.005(3) -0.004(3) -0.023(4)
C21 0.045(4) 0.062(4) 0.052(4) 0.004(3) -0.021(3) -0.011(3)
C22 0.025(3) 0.061(4) 0.052(4) -0.006(3) -0.001(3) -0.013(3)
V1' 0.0271(4) 0.0296(5) 0.0276(5) -0.0002(3) 0.0002(4) 0.0020(3)
Br' 0.0414(3) 0.0356(3) 0.0325(3) -0.0052(2) 0.0018(3) 0.0031(2)
C2' 0.032(3) 0.026(3) 0.031(3) 0.000(2) 0.003(2) 0.004(2)
C3' 0.029(3) 0.049(3) 0.027(3) -0.003(2) -0.005(2) 0.007(2)
C4' 0.032(3) 0.032(3) 0.026(3) -0.002(2) 0.003(2) -0.002(2)
B5' 0.031(3) 0.038(3) 0.036(3) -0.008(3) -0.002(3) 0.000(3)
B6' 0.034(3) 0.045(4) 0.035(4) -0.004(3) -0.003(3) 0.001(3)
B7' 0.039(3) 0.036(3) 0.028(3) 0.004(3) -0.001(3) 0.004(3)
B8' 0.033(3) 0.038(3) 0.034(3) -0.007(3) 0.003(3) 0.001(3)
B9' 0.051(4) 0.053(4) 0.027(3) 0.005(3) 0.003(3) 0.007(3)
B10' 0.049(4) 0.045(4) 0.031(3) 0.002(3) 0.006(3) 0.006(3)
B11' 0.041(4) 0.047(4) 0.028(3) -0.009(3) 0.003(3) 0.004(3)
C12' 0.022(2) 0.035(3) 0.031(3) 0.002(2) -0.004(2) -0.001(2)
C13' 0.032(3) 0.032(3) 0.041(3) 0.002(2) 0.004(3) 0.000(2)
C14' 0.038(3) 0.036(3) 0.051(4) 0.015(3) 0.000(3) 0.001(2)
C15' 0.033(3) 0.049(4) 0.047(4) 0.019(3) -0.007(3) -0.001(3)
C16' 0.035(3) 0.048(3) 0.042(3) 0.004(3) -0.015(3) -0.005(3)
C17' 0.036(3) 0.034(3) 0.042(3) -0.004(2) -0.008(3) -0.002(2)
C18' 0.034(3) 0.042(3) 0.047(4) -0.002(3) 0.004(3) -0.011(3)
C19' 0.032(3) 0.036(3) 0.062(4) 0.022(3) 0.011(3) 0.003(3)
C20' 0.042(3) 0.051(4) 0.033(3) 0.013(3) 0.003(3) -0.011(3)
C21' 0.039(3) 0.046(4) 0.041(3) 0.001(3) 0.017(3) -0.002(3)
C22' 0.027(3) 0.051(4) 0.042(3) 0.008(3) 0.004(3) -0.005(3)

loop_
_atom_site_label
_atom_site_type_symbol
_atom_site_fract_x
_atom_site_fract_y
_atom_site_fract_z
_atom_site_U_iso_or_equiv
_atom_site_thermal_displace_type
_atom_site_occupancy
_atom_site_calc_flag
_atom_site_refinement_flags
_atom_site_disorder_group
V1 V 0.41948(5) 0.60705(4) 0.14512(10) 0.0299(2) Uani 1 d . .
Br Br 0.40345(4) 0.51733(2) 0.30225(7) 0.0418(2) Uani 1 d . .
C2 C 0.3047(3) 0.6306(2) 0.1075(6) 0.0307(11) Uani 1 d . .
C3 C 0.4562(4) 0.5799(2) -0.0666(7) 0.0378(13) Uani 1 d . .
C4 C 0.3012(3) 0.5717(2) 0.0287(6) 0.0327(12) Uani 1 d . .
B5 B 0.3454(4) 0.6737(3) -0.0152(7) 0.0317(13) Uani 1 d . .
B6 B 0.4303(4) 0.6448(3) -0.1166(7) 0.0368(14) Uani 1 d . .
B7 B 0.3797(4) 0.5397(3) -0.0548(7) 0.0356(14) Uani 1 d . .
B8 B 0.2619(4) 0.6303(3) -0.0738(8) 0.0361(14) Uani 1 d . .
B9 B 0.3990(4) 0.5822(3) -0.2276(8) 0.041(2) Uani 1 d . .
B10 B 0.3018(4) 0.5716(3) -0.1716(8) 0.042(2) Uani 1 d . .
B11 B 0.3353(4) 0.6431(3) -0.2074(8) 0.0366(14) Uani 1 d . .
C12 C 0.2495(3) 0.6456(2) 0.2379(6) 0.0324(12) Uani 1 d . .
C13 C 0.2230(3) 0.7024(2) 0.2561(7) 0.0380(13) Uani 1 d . .
C14 C 0.1725(4) 0.7163(3) 0.3758(8) 0.0454(15) Uani 1 d . .
C15 C 0.1476(3) 0.6740(3) 0.4798(7) 0.048(2) Uani 1 d . .
C16 C 0.1727(4) 0.6176(3) 0.4604(8) 0.050(2) Uani 1 d . .
C17 C 0.2243(3) 0.6033(3) 0.3415(7) 0.0420(14) Uani 1 d . .
C18 C 0.4864(3) 0.6929(3) 0.1655(7) 0.0405(14) Uani 1 d . .
C19 C 0.4342(4) 0.6904(3) 0.2931(8) 0.0436(15) Uani 1 d . .
C20 C 0.4580(4) 0.6449(3) 0.3872(8) 0.052(2) Uani 1 d . .
C21 C 0.5237(4) 0.6172(3) 0.3183(8) 0.053(2) Uani 1 d . .
C22 C 0.5410(3) 0.6473(3) 0.1813(8) 0.046(2) Uani 1 d . .
V1' V 0.08245(5) 0.39307(4) 0.90669(10) 0.0281(2) Uani 1 d . .
Br' Br 0.10706(3) 0.47912(2) 1.07984(6) 0.0365(2) Uani 1 d . .
C2' C 0.1957(3) 0.3682(2) 0.8680(6) 0.0297(11) Uani 1 d . .
C3' C 0.0420(3) 0.4246(3) 0.7002(6) 0.0350(12) Uani 1 d . .
C4' C 0.1984(3) 0.4298(2) 0.7969(6) 0.0299(11) Uani 1 d . .
B5' B 0.1525(4) 0.3289(3) 0.7357(8) 0.0350(14) Uani 1 d . .
B6' B 0.0653(4) 0.3610(3) 0.6404(8) 0.0381(15) Uani 1 d . .
B7' B 0.1185(4) 0.4645(3) 0.7193(7) 0.0344(14) Uani 1 d . .
B8' B 0.2355(4) 0.3729(3) 0.6853(8) 0.0350(14) Uani 1 d . .
B9' B 0.0967(4) 0.4254(3) 0.5397(8) 0.043(2) Uani 1 d . .
B10' B 0.1947(4) 0.4349(3) 0.5964(8) 0.042(2) Uani 1 d . .
B11' B 0.1595(4) 0.3642(3) 0.5497(8) 0.0384(15) Uani 1 d . .
C12' C 0.2530(3) 0.3486(2) 0.9920(6) 0.0291(11) Uani 1 d . .
C13' C 0.2791(3) 0.2912(2) 0.9929(7) 0.0348(12) Uani 1 d . .
C14' C 0.3325(3) 0.2724(3) 1.1085(7) 0.0413(14) Uani 1 d . .
C15' C 0.3589(4) 0.3102(3) 1.2228(8) 0.0430(15) Uani 1 d . .
C16' C 0.3332(3) 0.3671(3) 1.2246(7) 0.0419(14) Uani 1 d . .
C17' C 0.2798(3) 0.3857(2) 1.1093(7) 0.0375(13) Uani 1 d . .
C18' C 0.0140(3) 0.3078(3) 0.9153(8) 0.0410(14) Uani 1 d . .
C19' C 0.0679(4) 0.3076(3) 1.0437(8) 0.043(2) Uani 1 d . .
C20' C 0.0478(4) 0.3523(3) 1.1449(7) 0.0416(14) Uani 1 d . .
C21' C -0.0188(3) 0.3816(3) 1.0788(7) 0.0417(14) Uani 1 d . .
C22' C -0.0394(3) 0.3537(3) 0.9387(7) 0.0401(14) Uani 1 d . .
H3 H 0.5095(37) 0.5664(27) -0.0760(70) 0.050(18) Uiso 1 d . .
H4 H 0.2679(31) 0.5440(23) 0.0708(60) 0.029(14) Uiso 1 d . .
H5 H 0.3437(32) 0.7213(24) 0.0037(65) 0.041(15) Uiso 1 d . .
H6 H 0.4771(33) 0.6786(24) -0.1536(65) 0.044(16) Uiso 1 d . .
H7 H 0.3852(29) 0.4947(22) -0.0498(59) 0.027(13) Uiso 1 d . .
H8 H 0.2007(28) 0.6411(19) -0.0796(53) 0.019(12) Uiso 1 d . .
H9 H 0.4241(31) 0.5673(23) -0.3359(64) 0.038(15) Uiso 1 d . .
H10 H 0.2580(33) 0.5462(24) -0.2356(65) 0.040(15) Uiso 1 d . .
H11 H 0.3206(35) 0.6672(26) -0.3115(72) 0.052(18) Uiso 1 d . .
H13 H 0.2399(32) 0.7301(24) 0.1841(65) 0.036(15) Uiso 1 d . .
H14 H 0.1533(34) 0.7546(26) 0.3862(67) 0.043(17) Uiso 1 d . .
H15 H 0.1121(34) 0.6888(25) 0.5578(68) 0.042(16) Uiso 1 d . .
H16 H 0.1556(39) 0.5845(29) 0.5295(80) 0.062(20) Uiso 1 d . .
H17 H 0.2417(34) 0.5625(27) 0.3338(66) 0.044(16) Uiso 1 d . .
H18 H 0.4829(32) 0.7225(24) 0.0831(66) 0.036(15) Uiso 1 d . .
H19 H 0.3956(40) 0.7157(30) 0.3024(79) 0.060(22) Uiso 1 d . .
H20 H 0.4327(31) 0.6316(22) 0.4720(64) 0.029(14) Uiso 1 d . .
H21 H 0.5496(46) 0.5803(34) 0.3535(90) 0.083(25) Uiso 1 d . .
H22 H 0.5834(40) 0.6382(28) 0.1168(76) 0.057(20) Uiso 1 d . .
H3' H -0.0125(37) 0.4384(25) 0.6930(69) 0.048(17) Uiso 1 d . .
H4' H 0.2326(30) 0.4555(22) 0.8568(60) 0.029(14) Uiso 1 d . .
H5' H 0.1503(34) 0.2806(26) 0.7540(69) 0.049(17) Uiso 1 d . .
H6' H 0.0179(32) 0.3295(23) 0.5882(64) 0.039(15) Uiso 1 d . .
H7' H 0.1118(29) 0.5131(22) 0.7414(59) 0.029(14) Uiso 1 d . .
H8' H 0.2978(33) 0.3642(23) 0.6803(63) 0.037(15) Uiso 1 d . .
H9' H 0.0735(34) 0.4433(25) 0.4363(71) 0.048(17) Uiso 1 d . .
H10' H 0.2374(35) 0.4645(26) 0.5359(71) 0.050(17) Uiso 1 d . .
H11' H 0.1686(35) 0.3386(26) 0.4486(72) 0.052(17) Uiso 1 d . .
H13' H 0.2648(31) 0.2643(23) 0.9147(62) 0.030(14) Uiso 1 d . .
H14' H 0.3526(39) 0.2314(29) 1.0997(76) 0.061(20) Uiso 1 d . .
H15' H 0.3957(34) 0.2956(26) 1.2938(70) 0.043(17) Uiso 1 d . .
H16' H 0.3521(36) 0.3943(26) 1.3069(75) 0.050(18) Uiso 1 d . .
H17' H 0.2608(33) 0.4270(26) 1.1147(65) 0.043(16) Uiso 1 d . .
H18' H 0.0097(34) 0.2793(25) 0.8331(70) 0.042(16) Uiso 1 d . .
H19' H 0.1046(32) 0.2843(23) 1.0527(62) 0.028(15) Uiso 1 d . .
H20' H 0.0773(36) 0.3659(25) 1.2417(73) 0.048(17) Uiso 1 d . .
H21' H -0.0457(40) 0.4148(30) 1.1227(78) 0.063(21) Uiso 1 d . .
H22' H -0.0793(39) 0.3629(27) 0.8660(76) 0.054(19) Uiso 1 d . .

loop_
_geom_bond_atom_site_label_1
_geom_bond_atom_site_label_2
_geom_bond_distance
_geom_bond_site_symmetry_2
_geom_bond_publ_flag
V1 C3 2.023(6) . ?
V1 C2 2.043(5) . ?
V1 C22 2.279(6) . ?
V1 C18 2.287(5) . ?
V1 C21 2.296(6) . ?
V1 C19 2.310(6) . ?
V1 C20 2.326(6) . ?
V1 C4 2.368(5) . ?
V1 B7 2.393(6) . ?
V1 B5 2.397(6) . ?
V1 B6 2.408(6) . ?
V1 Br 2.4827(10) . ?
C2 C12 1.509(7) . ?
C2 C4 1.515(7) . ?
C2 B5 1.609(8) . ?
C2 B8 1.696(8) . ?
C3 B7 1.601(9) . ?
C3 B6 1.614(8) . ?
C3 B9 1.669(9) . ?
C3 H3 0.96(6) . ?
C4 B7 1.694(8) . ?
C4 B10 1.710(9) . ?
C4 B8 1.735(8) . ?
C4 H4 0.93(5) . ?
B5 B11 1.791(9) . ?
B5 B8 1.799(9) . ?
B5 B6 1.822(9) . ?
B5 H5 1.11(5) . ?
B6 B11 1.776(10) . ?
B6 B9 1.801(10) . ?
B6 H6 1.16(6) . ?
B7 B10 1.798(9) . ?
B7 B9 1.806(9) . ?
B7 H7 1.04(5) . ?
B8 B11 1.732(9) . ?
B8 B10 1.735(10) . ?
B8 H8 1.07(5) . ?
B9 B10 1.744(10) . ?
B9 B11 1.783(9) . ?
B9 H9 1.08(5) . ?
B10 B11 1.771(9) . ?
B10 H10 1.09(6) . ?
B11 H11 1.07(6) . ?
C12 C17 1.389(8) . ?
C12 C13 1.396(8) . ?
C13 C14 1.384(8) . ?
C13 H13 0.93(6) . ?
C14 C15 1.389(9) . ?
C14 H14 0.95(6) . ?
C15 C16 1.378(9) . ?
C15 H15 0.97(6) . ?
C16 C17 1.394(8) . ?
C16 H16 1.01(7) . ?
C17 H17 0.99(6) . ?
C18 C22 1.407(9) . ?
C18 C19 1.419(9) . ?
C18 H18 0.98(6) . ?
C19 C20 1.377(10) . ?
C19 H19 0.88(7) . ?
C20 C21 1.424(10) . ?
C20 H20 0.90(5) . ?
C21 C22 1.396(9) . ?
C21 H21 1.00(8) . ?
C22 H22 0.94(7) . ?
V1' C3' 2.014(5) . ?
V1' C2' 2.040(5) . ?
V1' C22' 2.280(6) . ?
V1' C18' 2.285(6) . ?
V1' C21' 2.299(5) . ?
V1' C19' 2.306(5) . ?
V1' C20' 2.326(5) . ?
V1' C4' 2.355(5) . ?
V1' B7' 2.383(6) . ?
V1' B6' 2.402(7) . ?
V1' B5' 2.409(6) . ?
V1' Br' 2.5036(10) . ?
C2' C12' 1.493(7) . ?
C2' C4' 1.546(7) . ?
C2' B5' 1.612(8) . ?
C2' B8' 1.716(8) . ?
C3' B7' 1.596(8) . ?
C3' B6' 1.604(9) . ?
C3' B9' 1.671(8) . ?
C3' H3' 0.98(6) . ?
C4' B7' 1.697(8) . ?
C4' B10' 1.715(8) . ?
C4' B8' 1.747(8) . ?
C4' H4' 0.97(5) . ?
B5' B11' 1.790(9) . ?
B5' B8' 1.794(9) . ?
B5' B6' 1.832(9) . ?
B5' H5' 1.12(6) . ?
B6' B11' 1.794(9) . ?
B6' B9' 1.802(10) . ?
B6' H6' 1.17(5) . ?
B7' B9' 1.809(10) . ?
B7' B10' 1.815(9) . ?
B7' H7' 1.14(5) . ?
B8' B11' 1.727(9) . ?
B8' B10' 1.755(9) . ?
B8' H8' 1.08(5) . ?
B9' B10' 1.738(11) . ?
B9' B11' 1.769(10) . ?
B9' H9' 1.04(6) . ?
B10' B11' 1.778(10) . ?
B10' H10' 1.13(6) . ?
B11' H11' 1.06(6) . ?
C12' C17' 1.386(7) . ?
C12' C13' 1.397(7) . ?
C13' C14' 1.395(8) . ?
C13' H13' 0.94(5) . ?
C14' C15' 1.377(9) . ?
C14' H14' 1.01(7) . ?
C15' C16' 1.382(8) . ?
C15' H15' 0.93(6) . ?
C16' C17' 1.392(8) . ?
C16' H16' 0.99(6) . ?
C17' H17' 1.01(6) . ?
C18' C22' 1.410(8) . ?
C18' C19' 1.414(9) . ?
C18' H18' 0.96(6) . ?
C19' C20' 1.391(9) . ?
C19' H19' 0.83(5) . ?
C20' C21' 1.423(9) . ?
C20' H20' 1.01(6) . ?
C21' C22' 1.395(9) . ?
C21' H21' 0.97(7) . ?
C22' H22' 0.93(7) . ?
